data_7008806
loop_
_publ_author_name
'Hayashi, Kunihiko'
'Takahashi, Mizuto'
'Nomiya, Kenji'

_publ_section_title
;
 Novel Ti--O--Ti bonding species constructed in a metal-oxide cluster
;
_journal_issue 23
_journal_name_full 'Dalton Transactions'
_journal_page_first 3751
_journal_paper_doi 10.1039/b508738d
_journal_year 2005
_chemical_formula_sum 'C4 H30 K5 O63 P Ti2 W11'
_chemical_formula_weight 3430.90
_chemical_name_systematic
;
?
;
_space_group_IT_number 2
_symmetry_cell_setting triclinic
_symmetry_space_group_name_Hall '-P 1'
_symmetry_space_group_name_H-M 'P -1'
_atom_sites_solution_hydrogens geom
_atom_sites_solution_primary direct
_atom_sites_solution_secondary difmap
_audit_creation_method SHELXL-97
_cell_angle_alpha 67.800(2)
_cell_angle_beta 89.081(2)
_cell_angle_gamma 62.783(2)
_cell_formula_units_Z 2
_cell_length_a 14.8135(16)
_cell_length_b 14.8893(16)
_cell_length_c 16.6339(18)
_cell_measurement_reflns_used 7442
_cell_measurement_temperature 90(2)
_cell_measurement_theta_max 28.33
_cell_measurement_theta_min 2.26
_cell_volume 2965.5(6)
_computing_cell_refinement 'Bruker SMART'
_computing_data_collection 'Bruker SMART'
_computing_data_reduction 'Bruker SAINT'
_computing_molecular_graphics 'Bruker SHELXTL'
_computing_publication_material 'Bruker SHELXTL'
_computing_structure_refinement 'SHELXL-97 (Sheldrick, 1997)'
_computing_structure_solution 'SHELXS-97 (Sheldrick, 1990)'
_diffrn_ambient_temperature 90(2)
_diffrn_detector_area_resol_mean 8.366
_diffrn_measured_fraction_theta_full 0.998
_diffrn_measured_fraction_theta_max 0.998
_diffrn_measurement_device_type 'CCD area detector'
_diffrn_measurement_method 'phi and omega scans'
_diffrn_radiation_monochromator graphite
_diffrn_radiation_source 'fine-focus sealed tube'
_diffrn_radiation_type MoK\a
_diffrn_radiation_wavelength 0.71073
_diffrn_reflns_av_R_equivalents 0.0417
_diffrn_reflns_av_sigmaI/netI 0.0367
_diffrn_reflns_limit_h_max 19
_diffrn_reflns_limit_h_min -19
_diffrn_reflns_limit_k_max 19
_diffrn_reflns_limit_k_min -19
_diffrn_reflns_limit_l_max 22
_diffrn_reflns_limit_l_min -22
_diffrn_reflns_number 57060
_diffrn_reflns_theta_full 28.34
_diffrn_reflns_theta_max 28.34
_diffrn_reflns_theta_min 1.57
_exptl_absorpt_coefficient_mu 21.992
_exptl_absorpt_correction_T_max 0.4733
_exptl_absorpt_correction_T_min 0.1268
_exptl_absorpt_correction_type none
_exptl_crystal_colour pale_yellow_green
_exptl_crystal_density_diffrn 3.842
_exptl_crystal_density_meas 0
_exptl_crystal_density_method 'not measured'
_exptl_crystal_description prism
_exptl_crystal_F_000 3052
_exptl_crystal_size_max 0.16
_exptl_crystal_size_mid 0.06
_exptl_crystal_size_min 0.04
_refine_diff_density_max 7.917
_refine_diff_density_min -3.149
_refine_diff_density_rms 0.346
_refine_ls_extinction_method none
_refine_ls_goodness_of_fit_ref 1.035
_refine_ls_hydrogen_treatment constr
_refine_ls_matrix_type full
_refine_ls_number_parameters 793
_refine_ls_number_reflns 14768
_refine_ls_number_restraints 0
_refine_ls_restrained_S_all 1.035
_refine_ls_R_factor_all 0.0372
_refine_ls_R_factor_gt 0.0324
_refine_ls_shift/su_max 0.001
_refine_ls_shift/su_mean 0.000
_refine_ls_structure_factor_coef Fsqd
_refine_ls_weighting_details 'calc w=1/[\s^2^(Fo^2^)+(0.0379P)^2^+60.9653P] where P=(Fo^2^+2Fc^2^)/3'
_refine_ls_weighting_scheme calc
_refine_ls_wR_factor_gt 0.0862
_refine_ls_wR_factor_ref 0.0885
_reflns_number_gt 13273
_reflns_number_total 14768
_reflns_threshold_expression >2sigma(I)
_cod_data_source_file b508738d.txt
_cod_data_source_block kh30s
_cod_depositor_comments
;
The following automatic conversions were performed:
'_symmetry_cell_setting' value 'Triclinic' changed to 'triclinic'
according to '/home/saulius/struct/CIF-dictionaries/cif_core.dic'
dictionary named 'cif_core.dic' version 2.4.1 from 2010-06-29.

Automatic conversion script
Id: cif_fix_enum 1527 2010-12-29 10:47:43Z saulius 
;
_cod_original_sg_symbol_H-M P-1
_cod_database_code 7008806

loop_
_symmetry_equiv_pos_as_xyz
'x, y, z'
'-x, -y, -z'

loop_
_atom_site_label
_atom_site_type_symbol
_atom_site_fract_x
_atom_site_fract_y
_atom_site_fract_z
_atom_site_U_iso_or_equiv
_atom_site_adp_type
_atom_site_occupancy
_atom_site_symmetry_multiplicity
_atom_site_calc_flag
_atom_site_refinement_flags
_atom_site_disorder_assembly
_atom_site_disorder_group
C1 C -0.1299(6) 0.4221(7) 0.8725(5) 0.0130(15) Uani 1 1 d . . .
C2 C -0.1357(7) 0.5300(7) 0.8702(5) 0.0133(16) Uani 1 1 d . . .
C3 C 0.3229(6) -0.0279(7) 0.8696(5) 0.0130(15) Uani 1 1 d . . .
C4 C 0.4312(6) -0.0342(7) 0.8703(5) 0.0124(15) Uani 1 1 d . . .
K1 K -0.29321(15) 0.78159(17) 0.89762(13) 0.0195(4) Uani 1 1 d . . .
K2 K 0.37183(16) 0.36820(19) 0.25995(15) 0.0246(4) Uani 1 1 d . . .
K3 K 0.13024(19) 0.02545(18) 0.7045(2) 0.0389(7) Uani 1 1 d . . .
K4 K 0.6919(2) 0.2975(2) 0.92777(18) 0.0377(6) Uani 1 1 d . . .
K5 K 0.8508(4) 0.3188(5) 0.7295(4) 0.0908(16) Uani 1 1 d . . .
O1 O 0.0697(5) 0.3203(5) 1.0528(4) 0.0146(12) Uani 1 1 d . . .
O2 O 0.0750(5) 0.4176(5) 0.7947(4) 0.0114(11) Uani 1 1 d . . .
O3 O -0.0916(5) 0.4781(5) 0.6744(4) 0.0144(12) Uani 1 1 d . . .
O4 O 0.1163(4) 0.3737(4) 0.6535(4) 0.0090(10) Uani 1 1 d . . .
O5 O 0.2279(4) 0.1490(5) 0.6798(4) 0.0122(11) Uani 1 1 d . . .
O6 O 0.2620(4) 0.2276(5) 0.7976(4) 0.0122(11) Uani 1 1 d . . .
O7 O 0.3544(4) 0.0300(5) 1.0552(4) 0.0134(11) Uani 1 1 d . . .
O8 O 0.1762(4) 0.2193(4) 0.9474(4) 0.0108(11) Uani 1 1 d . . .
O9 O 0.1661(4) 0.4179(5) 0.9407(4) 0.0107(11) Uani 1 1 d . . .
O10 O -0.0413(4) 0.6313(5) 0.6902(4) 0.0102(11) Uani 1 1 d . . .
O11 O -0.0040(4) 0.5899(5) 0.5507(4) 0.0125(11) Uani 1 1 d . . .
O12 O 0.2624(4) 0.3144(5) 0.5565(4) 0.0108(11) Uani 1 1 d . . .
O13 O 0.4014(4) 0.1721(5) 0.7013(4) 0.0103(11) Uani 1 1 d . . .
O14 O 0.3703(4) 0.2095(5) 0.9455(4) 0.0101(11) Uani 1 1 d . . .
O15 O 0.1932(5) 0.5742(5) 0.9689(4) 0.0126(11) Uani 1 1 d . . .
O16 O 0.0993(4) 0.6143(5) 0.8044(4) 0.0109(11) Uani 1 1 d . . .
O17 O -0.0655(5) 0.8259(5) 0.6939(4) 0.0156(12) Uani 1 1 d . . .
O18 O 0.0069(4) 0.7568(5) 0.5597(4) 0.0103(11) Uani 1 1 d . . .
O19 O 0.0032(5) 0.7475(5) 0.3945(4) 0.0143(12) Uani 1 1 d . . .
O20 O 0.1721(4) 0.5337(5) 0.4889(4) 0.0118(11) Uani 1 1 d . . .
O21 O 0.3206(5) 0.4189(5) 0.4043(4) 0.0134(11) Uani 1 1 d . . .
O22 O 0.4441(4) 0.3045(5) 0.5725(4) 0.0109(11) Uani 1 1 d . . .
O23 O 0.6056(4) 0.1272(5) 0.7182(4) 0.0119(11) Uani 1 1 d . . .
O24 O 0.4716(4) 0.2298(5) 0.8147(4) 0.0105(11) Uani 1 1 d . . .
O25 O 0.5507(5) 0.2109(5) 0.9786(4) 0.0124(11) Uani 1 1 d . . .
O26 O 0.3586(4) 0.3952(4) 0.9503(4) 0.0103(11) Uani 1 1 d . . .
O27 O 0.1473(4) 0.5496(5) 0.6615(4) 0.0099(11) Uani 1 1 d . . .
O28 O 0.3072(4) 0.3842(5) 0.6653(4) 0.0096(11) Uani 1 1 d . . .
O29 O 0.2805(4) 0.4213(5) 0.8021(4) 0.0100(11) Uani 1 1 d . . .
O30 O 0.2783(4) 0.6034(5) 0.8195(4) 0.0110(11) Uani 1 1 d . . .
O31 O 0.1435(4) 0.7412(5) 0.6735(4) 0.0123(11) Uani 1 1 d . . .
O32 O 0.1815(4) 0.6973(5) 0.5007(4) 0.0100(11) Uani 1 1 d . . .
O33 O 0.3469(4) 0.5263(5) 0.5037(4) 0.0110(11) Uani 1 1 d . . .
O34 O 0.5139(4) 0.3571(5) 0.6833(4) 0.0113(11) Uani 1 1 d . . .
O35 O 0.4791(4) 0.3959(5) 0.8238(4) 0.0108(11) Uani 1 1 d . . .
O36 O 0.3180(4) 0.5442(5) 0.6707(4) 0.0103(11) Uani 1 1 d . . .
O37 O 0.2734(5) 0.8078(5) 0.7267(4) 0.0151(12) Uani 1 1 d . . .
O38 O 0.2933(4) 0.7437(5) 0.5859(4) 0.0113(11) Uani 1 1 d . . .
O39 O 0.3373(5) 0.7366(5) 0.4249(4) 0.0136(12) Uani 1 1 d . . .
O40 O 0.4624(4) 0.5703(5) 0.5894(4) 0.0105(11) Uani 1 1 d . . .
O41 O 0.6274(5) 0.4378(5) 0.7378(4) 0.0142(12) Uani 1 1 d . . .
O42 O 0.4315(4) 0.6056(5) 0.7320(4) 0.0128(11) Uani 1 1 d . . .
O1C O -0.2073(5) 0.4235(5) 0.8453(4) 0.0177(13) Uani 1 1 d . . .
O2C O -0.0388(4) 0.3380(5) 0.9026(4) 0.0132(11) Uani 1 1 d . . .
O3C O -0.2181(5) 0.6175(5) 0.8437(4) 0.0185(13) Uani 1 1 d . . .
O4C O -0.0470(4) 0.5152(5) 0.8987(4) 0.0124(11) Uani 1 1 d . . .
O5C O 0.3034(5) -0.0822(5) 0.8414(4) 0.0177(13) Uani 1 1 d . . .
O6C O 0.2614(5) 0.0365(5) 0.9038(4) 0.0136(11) Uani 1 1 d . . .
O7C O 0.4978(5) -0.0936(5) 0.8419(4) 0.0158(12) Uani 1 1 d . . .
O8C O 0.4377(4) 0.0303(5) 0.9014(4) 0.0108(11) Uani 1 1 d . . .
O1S O 0.7912(6) 0.1699(6) 0.7373(4) 0.0228(14) Uani 1 1 d . . .
O2S O 0.2288(6) 0.2162(6) 0.4501(5) 0.0258(15) Uani 1 1 d . . .
O3S O -0.2582(6) 0.9065(6) 0.7487(5) 0.0321(17) Uani 1 1 d . . .
O4S O -0.0442(6) 0.0072(6) 0.7051(6) 0.0350(18) Uani 1 1 d . . .
O5S O 0.7949(7) 0.2154(8) 1.0956(6) 0.044(2) Uani 1 1 d . . .
O6S O 0.5604(7) 0.3577(7) 1.0648(6) 0.0239(18) Uani 0.80 1 d P . .
O7S O 0.5271(6) 0.2340(7) 0.2064(6) 0.0235(19) Uani 0.80 1 d P . .
O8S O 0.7375(7) 0.0970(7) 0.8996(6) 0.0247(18) Uani 0.80 1 d P . .
O9S O 0.5752(7) 0.5044(8) 0.9184(6) 0.0252(19) Uani 0.80 1 d P . .
O10S O 0.0049(8) 0.1696(8) 0.1222(6) 0.033(2) Uani 0.80 1 d P . .
O11S O 0.0917(8) 0.9520(7) 0.4750(6) 0.035(2) Uani 0.80 1 d P . .
O12S O 0.3684(8) 0.1462(9) 0.3446(7) 0.034(2) Uani 0.80 1 d P . .
O13S O 0.4616(8) 0.0551(11) 0.5870(9) 0.049(3) Uani 0.80 1 d P . .
O14S O 0.5204(12) 0.1906(13) 0.4487(12) 0.076(5) Uani 0.80 1 d P . .
O15S O 0.1904(18) 0.0282(11) 0.5424(7) 0.098(7) Uani 0.80 1 d P . .
P1 P 0.26313(15) 0.47371(16) 0.70173(12) 0.0064(4) Uani 1 1 d . . .
Ti1 Ti 0.08036(11) 0.36533(12) 0.91627(9) 0.0094(3) Uani 1 1 d . . .
Ti2 Ti 0.29923(11) 0.14435(11) 0.91953(9) 0.0089(3) Uani 1 1 d . . .
W1 W 0.01509(2) 0.49393(3) 0.67567(2) 0.00878(7) Uani 1 1 d . . .
W2 W 0.24999(2) 0.25157(3) 0.67982(2) 0.00851(7) Uani 1 1 d . . .
W3 W 0.03077(2) 0.71118(3) 0.68569(2) 0.00955(7) Uani 1 1 d . . .
W4 W 0.07163(2) 0.66186(3) 0.50007(2) 0.00893(7) Uani 1 1 d . . .
W5 W 0.31143(2) 0.41795(3) 0.50657(2) 0.00892(7) Uani 1 1 d . . .
W6 W 0.48560(2) 0.23734(3) 0.70074(2) 0.00884(7) Uani 1 1 d . . .
W7 W 0.43824(2) 0.29197(3) 0.90172(2) 0.00833(7) Uani 1 1 d . . .
W8 W 0.21945(2) 0.51439(3) 0.89612(2) 0.00876(7) Uani 1 1 d . . .
W9 W 0.28507(2) 0.69678(3) 0.70937(2) 0.00977(7) Uani 1 1 d . . .
W10 W 0.32453(2) 0.65252(3) 0.52215(2) 0.00935(7) Uani 1 1 d . . .
W11 W 0.50152(2) 0.47166(3) 0.71211(2) 0.00954(7) Uani 1 1 d . . .

loop_
_atom_site_aniso_label
_atom_site_aniso_U_11
_atom_site_aniso_U_22
_atom_site_aniso_U_33
_atom_site_aniso_U_23
_atom_site_aniso_U_13
_atom_site_aniso_U_12
C1 0.013(4) 0.018(4) 0.011(4) -0.008(3) 0.006(3) -0.008(3)
C2 0.015(4) 0.014(4) 0.010(4) -0.004(3) 0.002(3) -0.007(3)
C3 0.012(4) 0.015(4) 0.012(4) -0.004(3) -0.001(3) -0.008(3)
C4 0.016(4) 0.010(4) 0.006(3) 0.001(3) -0.006(3) -0.005(3)
K1 0.0153(9) 0.0195(9) 0.0177(9) -0.0097(8) 0.0020(7) -0.0023(7)
K2 0.0180(9) 0.0316(11) 0.0284(11) -0.0221(9) 0.0019(8) -0.0075(9)
K3 0.0284(12) 0.0150(10) 0.0595(17) -0.0026(10) -0.0192(11) -0.0092(9)
K4 0.0358(13) 0.0406(14) 0.0362(14) -0.0123(11) 0.0064(11) -0.0211(12)
K5 0.113(4) 0.116(4) 0.129(4) -0.093(4) 0.076(3) -0.090(3)
O1 0.019(3) 0.012(3) 0.010(3) -0.003(2) 0.000(2) -0.006(2)
O2 0.017(3) 0.009(3) 0.007(3) -0.001(2) 0.002(2) -0.007(2)
O3 0.014(3) 0.017(3) 0.015(3) -0.006(2) 0.004(2) -0.010(2)
O4 0.011(3) 0.007(2) 0.007(2) -0.003(2) 0.002(2) -0.003(2)
O5 0.011(3) 0.009(3) 0.015(3) -0.004(2) 0.002(2) -0.004(2)
O6 0.012(3) 0.011(3) 0.009(3) -0.001(2) 0.001(2) -0.004(2)
O7 0.011(3) 0.012(3) 0.014(3) -0.004(2) 0.002(2) -0.003(2)
O8 0.013(3) 0.006(2) 0.010(3) -0.002(2) 0.001(2) -0.004(2)
O9 0.014(3) 0.007(3) 0.011(3) -0.003(2) 0.002(2) -0.006(2)
O10 0.011(3) 0.008(3) 0.008(3) 0.000(2) -0.001(2) -0.004(2)
O11 0.013(3) 0.013(3) 0.010(3) -0.002(2) 0.000(2) -0.007(2)
O12 0.011(3) 0.013(3) 0.008(3) -0.004(2) 0.002(2) -0.006(2)
O13 0.010(3) 0.008(3) 0.012(3) -0.004(2) 0.004(2) -0.004(2)
O14 0.014(3) 0.010(3) 0.007(3) -0.005(2) 0.004(2) -0.006(2)
O15 0.017(3) 0.014(3) 0.010(3) -0.008(2) 0.005(2) -0.008(2)
O16 0.012(3) 0.011(3) 0.008(3) -0.003(2) 0.003(2) -0.006(2)
O17 0.016(3) 0.013(3) 0.014(3) -0.007(2) 0.004(2) -0.003(2)
O18 0.012(3) 0.009(3) 0.008(3) -0.003(2) 0.001(2) -0.003(2)
O19 0.016(3) 0.017(3) 0.008(3) -0.004(2) 0.003(2) -0.009(3)
O20 0.011(3) 0.011(3) 0.011(3) -0.003(2) 0.001(2) -0.005(2)
O21 0.015(3) 0.014(3) 0.011(3) -0.005(2) 0.003(2) -0.008(2)
O22 0.013(3) 0.011(3) 0.008(3) -0.003(2) 0.004(2) -0.006(2)
O23 0.009(3) 0.010(3) 0.011(3) -0.003(2) 0.000(2) -0.002(2)
O24 0.011(3) 0.010(3) 0.008(3) -0.003(2) 0.002(2) -0.005(2)
O25 0.015(3) 0.012(3) 0.007(3) -0.001(2) 0.000(2) -0.007(2)
O26 0.013(3) 0.007(2) 0.010(3) -0.004(2) 0.001(2) -0.004(2)
O27 0.010(3) 0.009(3) 0.007(3) -0.001(2) 0.000(2) -0.004(2)
O28 0.009(3) 0.009(3) 0.010(3) -0.005(2) 0.002(2) -0.003(2)
O29 0.013(3) 0.010(3) 0.007(3) -0.003(2) 0.000(2) -0.006(2)
O30 0.013(3) 0.011(3) 0.009(3) -0.004(2) 0.002(2) -0.006(2)
O31 0.014(3) 0.007(3) 0.012(3) -0.001(2) 0.002(2) -0.004(2)
O32 0.010(3) 0.011(3) 0.006(3) -0.001(2) 0.001(2) -0.004(2)
O33 0.012(3) 0.011(3) 0.009(3) -0.002(2) 0.001(2) -0.007(2)
O34 0.012(3) 0.014(3) 0.011(3) -0.006(2) 0.005(2) -0.008(2)
O35 0.014(3) 0.011(3) 0.007(3) -0.002(2) 0.000(2) -0.008(2)
O36 0.012(3) 0.011(3) 0.008(3) -0.002(2) 0.003(2) -0.007(2)
O37 0.025(3) 0.010(3) 0.013(3) -0.005(2) 0.003(2) -0.011(3)
O38 0.014(3) 0.012(3) 0.008(3) -0.002(2) 0.001(2) -0.008(2)
O39 0.014(3) 0.017(3) 0.011(3) -0.005(2) 0.003(2) -0.009(2)
O40 0.010(3) 0.013(3) 0.008(3) -0.003(2) 0.002(2) -0.006(2)
O41 0.012(3) 0.017(3) 0.011(3) -0.003(2) -0.001(2) -0.008(2)
O42 0.012(3) 0.013(3) 0.012(3) -0.004(2) -0.001(2) -0.006(2)
O1C 0.015(3) 0.026(3) 0.018(3) -0.012(3) 0.004(2) -0.012(3)
O2C 0.011(3) 0.012(3) 0.016(3) -0.004(2) 0.002(2) -0.006(2)
O3C 0.012(3) 0.022(3) 0.020(3) -0.013(3) 0.003(2) -0.003(3)
O4C 0.010(3) 0.009(3) 0.015(3) -0.005(2) 0.000(2) -0.002(2)
O5C 0.015(3) 0.018(3) 0.024(3) -0.012(3) 0.000(3) -0.009(3)
O6C 0.013(3) 0.011(3) 0.016(3) -0.005(2) 0.002(2) -0.005(2)
O7C 0.015(3) 0.012(3) 0.018(3) -0.008(2) 0.001(2) -0.004(2)
O8C 0.012(3) 0.011(3) 0.011(3) -0.006(2) 0.003(2) -0.006(2)
O1S 0.032(4) 0.029(4) 0.013(3) -0.005(3) 0.002(3) -0.022(3)
O2S 0.027(4) 0.020(3) 0.024(4) -0.009(3) -0.001(3) -0.006(3)
O3S 0.029(4) 0.025(4) 0.036(4) -0.010(3) 0.013(3) -0.010(3)
O4S 0.032(4) 0.026(4) 0.053(5) -0.017(4) 0.007(4) -0.017(3)
O5S 0.049(5) 0.050(5) 0.031(5) -0.006(4) 0.010(4) -0.031(5)
O6S 0.021(4) 0.027(4) 0.033(5) -0.022(4) 0.009(4) -0.013(4)
O7S 0.012(4) 0.023(4) 0.048(6) -0.028(4) 0.011(4) -0.008(3)
O8S 0.028(5) 0.027(5) 0.019(4) -0.004(4) 0.004(4) -0.019(4)
O9S 0.021(4) 0.031(5) 0.026(5) -0.019(4) 0.003(4) -0.009(4)
O10S 0.046(6) 0.022(5) 0.028(5) 0.006(4) 0.000(4) -0.027(5)
O11S 0.044(6) 0.007(4) 0.018(4) -0.001(3) 0.002(4) 0.012(4)
O12S 0.032(5) 0.042(6) 0.033(5) -0.019(5) 0.012(4) -0.020(5)
O13S 0.032(6) 0.067(8) 0.086(9) -0.069(8) 0.023(6) -0.024(6)
O14S 0.066(9) 0.074(10) 0.122(14) -0.066(10) 0.004(9) -0.039(8)
O15S 0.24(2) 0.036(7) 0.012(5) 0.009(5) -0.004(9) -0.077(11)
P1 0.0074(9) 0.0063(8) 0.0049(8) -0.0019(7) 0.0012(7) -0.0032(7)
Ti1 0.0095(6) 0.0090(6) 0.0082(6) -0.0027(5) 0.0021(5) -0.0040(5)
Ti2 0.0102(6) 0.0082(6) 0.0083(6) -0.0033(5) 0.0019(5) -0.0045(5)
W1 0.00879(14) 0.00887(14) 0.00735(14) -0.00185(11) 0.00093(11) -0.00448(12)
W2 0.01032(14) 0.00870(14) 0.00719(14) -0.00318(11) 0.00192(11) -0.00527(12)
W3 0.01038(14) 0.00768(14) 0.00842(14) -0.00270(11) 0.00115(11) -0.00322(12)
W4 0.00951(14) 0.00879(14) 0.00616(14) -0.00116(11) 0.00047(11) -0.00417(12)
W5 0.01075(14) 0.00982(14) 0.00586(14) -0.00284(11) 0.00188(11) -0.00512(12)
W6 0.00877(14) 0.00944(14) 0.00729(14) -0.00326(11) 0.00153(11) -0.00383(12)
W7 0.00949(14) 0.00858(14) 0.00599(14) -0.00184(11) 0.00073(11) -0.00462(12)
W8 0.01128(14) 0.00867(14) 0.00651(14) -0.00305(11) 0.00229(11) -0.00509(12)
W9 0.01387(15) 0.00930(14) 0.00799(14) -0.00320(12) 0.00255(11) -0.00740(12)
W10 0.01112(14) 0.01034(14) 0.00658(14) -0.00197(11) 0.00197(11) -0.00648(12)
W11 0.01031(14) 0.01083(14) 0.00754(14) -0.00189(12) 0.00127(11) -0.00674(12)

loop_
_atom_type_symbol
_atom_type_description
_atom_type_scat_dispersion_real
_atom_type_scat_dispersion_imag
_atom_type_scat_source
C C 0.0033 0.0016 'International Tables Vol C Tables 4.2.6.8 and 6.1.1.4'
O O 0.0106 0.0060 'International Tables Vol C Tables 4.2.6.8 and 6.1.1.4'
P P 0.1023 0.0942 'International Tables Vol C Tables 4.2.6.8 and 6.1.1.4'
K K 0.2009 0.2494 'International Tables Vol C Tables 4.2.6.8 and 6.1.1.4'
Ti Ti 0.2776 0.4457 'International Tables Vol C Tables 4.2.6.8 and 6.1.1.4'
W W -0.8490 6.8722 'International Tables Vol C Tables 4.2.6.8 and 6.1.1.4'
H H 0.0000 0.0000 'International Tables Vol C Tables 4.2.6.8 and 6.1.1.4'

loop_
_geom_angle_atom_site_label_1
_geom_angle_atom_site_label_2
_geom_angle_atom_site_label_3
_geom_angle
_geom_angle_site_symmetry_1
_geom_angle_site_symmetry_3
_geom_angle_publ_flag
O1C C1 O2C 126.3(8) . . ?
O1C C1 C2 120.5(8) . . ?
O2C C1 C2 113.2(7) . . ?
O1C C1 K5 53.3(4) . 1_455 ?
O2C C1 K5 85.4(5) . 1_455 ?
C2 C1 K5 138.7(5) . 1_455 ?
O1C C1 K2 45.5(4) . 2_566 ?
O2C C1 K2 164.0(6) . 2_566 ?
C2 C1 K2 76.5(4) . 2_566 ?
K5 C1 K2 79.2(2) 1_455 2_566 ?
O3C C2 O4C 126.3(8) . . ?
O3C C2 C1 121.0(7) . . ?
O4C C2 C1 112.7(7) . . ?
O3C C2 K2 45.2(4) . 2_566 ?
O4C C2 K2 163.0(6) . 2_566 ?
C1 C2 K2 77.8(4) . 2_566 ?
O5C C3 O6C 125.5(8) . . ?
O5C C3 C4 121.0(8) . . ?
O6C C3 C4 113.5(7) . . ?
O7C C4 O8C 126.8(8) . . ?
O7C C4 C3 120.7(7) . . ?
O8C C4 C3 112.4(7) . . ?
O3C K1 O3S 88.2(2) . . ?
O3C K1 O7C 110.1(2) . 1_465 ?
O3S K1 O7C 92.5(2) . 1_465 ?
O3C K1 O14 130.7(2) . 2_567 ?
O3S K1 O14 141.1(2) . 2_567 ?
O7C K1 O14 76.03(18) 1_465 2_567 ?
O3C K1 O1 75.88(18) . 2_567 ?
O3S K1 O1 81.3(2) . 2_567 ?
O7C K1 O1 171.42(19) 1_465 2_567 ?
O14 K1 O1 105.09(17) 2_567 2_567 ?
O3C K1 O9 76.23(18) . 2_567 ?
O3S K1 O9 136.2(2) . 2_567 ?
O7C K1 O9 131.23(19) 1_465 2_567 ?
O14 K1 O9 66.25(16) 2_567 2_567 ?
O1 K1 O9 55.39(17) 2_567 2_567 ?
O3C K1 O7 172.0(2) . 2_567 ?
O3S K1 O7 85.1(2) . 2_567 ?
O7C K1 O7 74.82(17) 1_465 2_567 ?
O14 K1 O7 56.01(16) 2_567 2_567 ?
O1 K1 O7 98.60(17) 2_567 2_567 ?
O9 K1 O7 105.65(17) 2_567 2_567 ?
O3C K1 O8 123.83(18) . 2_567 ?
O3S K1 O8 105.6(2) . 2_567 ?
O7C K1 O8 122.94(18) 1_465 2_567 ?
O14 K1 O8 55.88(16) 2_567 2_567 ?
O1 K1 O8 54.06(16) 2_567 2_567 ?
O9 K1 O8 56.02(15) 2_567 2_567 ?
O7 K1 O8 54.25(16) 2_567 2_567 ?
O3C K1 O26 80.83(18) . 2_567 ?
O3S K1 O26 165.3(2) . 2_567 ?
O7C K1 O26 82.20(17) 1_465 2_567 ?
O14 K1 O26 50.82(15) 2_567 2_567 ?
O1 K1 O26 105.21(16) 2_567 2_567 ?
O9 K1 O26 50.21(15) 2_567 2_567 ?
O7 K1 O26 106.47(16) 2_567 2_567 ?
O8 K1 O26 88.65(15) 2_567 2_567 ?
O3C K1 Ti2 146.23(16) . 2_567 ?
O3S K1 Ti2 115.83(19) . 2_567 ?
O7C K1 Ti2 93.09(14) 1_465 2_567 ?
O14 K1 Ti2 31.13(12) 2_567 2_567 ?
O1 K1 Ti2 84.35(13) 2_567 2_567 ?
O9 K1 Ti2 70.01(12) 2_567 2_567 ?
O7 K1 Ti2 36.37(12) 2_567 2_567 ?
O8 K1 Ti2 30.29(11) 2_567 2_567 ?
O26 K1 Ti2 78.28(10) 2_567 2_567 ?
O3C K1 Ti1 93.93(15) . 2_567 ?
O3S K1 Ti1 113.00(19) . 2_567 ?
O7C K1 Ti1 145.71(15) 1_465 2_567 ?
O14 K1 Ti1 69.72(12) 2_567 2_567 ?
O1 K1 Ti1 36.03(12) 2_567 2_567 ?
O9 K1 Ti1 31.11(11) 2_567 2_567 ?
O7 K1 Ti1 84.54(12) 2_567 2_567 ?
O8 K1 Ti1 30.30(10) 2_567 2_567 ?
O26 K1 Ti1 77.73(10) 2_567 2_567 ?
Ti2 K1 Ti1 55.85(4) 2_567 2_567 ?
O3C K1 W7 108.94(16) . 2_567 ?
O3S K1 W7 158.26(17) . 2_567 ?
O7C K1 W7 69.44(14) 1_465 2_567 ?
O14 K1 W7 24.97(11) 2_567 2_567 ?
O1 K1 W7 115.15(13) 2_567 2_567 ?
O9 K1 W7 63.22(12) 2_567 2_567 ?
O7 K1 W7 78.60(12) 2_567 2_567 ?
O8 K1 W7 76.33(11) 2_567 2_567 ?
O26 K1 W7 28.36(9) 2_567 2_567 ?
Ti2 K1 W7 55.75(4) 2_567 2_567 ?
Ti1 K1 W7 79.94(5) 2_567 2_567 ?
O7S K2 O3C 94.8(2) . 2_566 ?
O7S K2 O21 142.3(2) . . ?
O3C K2 O21 117.03(19) 2_566 . ?
O7S K2 O1C 127.3(3) . 2_566 ?
O3C K2 O1C 60.93(19) 2_566 2_566 ?
O21 K2 O1C 87.70(19) . 2_566 ?
O7S K2 O41 118.8(2) . 2_666 ?
O3C K2 O41 122.95(19) 2_566 2_666 ?
O21 K2 O41 61.15(17) . 2_666 ?
O1C K2 O41 62.03(17) 2_566 2_666 ?
O7S K2 O12S 76.7(3) . . ?
O3C K2 O12S 72.0(2) 2_566 . ?
O21 K2 O12S 93.8(2) . . ?
O1C K2 O12S 127.2(2) 2_566 . ?
O41 K2 O12S 154.2(2) 2_666 . ?
O7S K2 O42 66.9(2) . 2_666 ?
O3C K2 O42 147.11(19) 2_566 2_666 ?
O21 K2 O42 91.48(17) . 2_666 ?
O1C K2 O42 107.51(18) 2_566 2_666 ?
O41 K2 O42 55.32(16) 2_666 2_666 ?
O12S K2 O42 125.2(2) . 2_666 ?
O7S K2 O9S 66.2(3) . 2_666 ?
O3C K2 O9S 87.1(2) 2_566 2_666 ?
O21 K2 O9S 130.7(2) . 2_666 ?
O1C K2 O9S 66.4(2) 2_566 2_666 ?
O41 K2 O9S 69.6(2) 2_666 2_666 ?
O12S K2 O9S 135.5(2) . 2_666 ?
O42 K2 O9S 60.85(19) 2_666 2_666 ?
O7S K2 O14S 80.9(4) . . ?
O3C K2 O14S 134.6(3) 2_566 . ?
O21 K2 O14S 62.7(3) . . ?
O1C K2 O14S 150.1(3) 2_566 . ?
O41 K2 O14S 97.5(3) 2_666 . ?
O12S K2 O14S 63.0(3) . . ?
O42 K2 O14S 71.7(3) 2_666 . ?
O9S K2 O14S 129.6(3) 2_666 . ?
O7S K2 C2 110.5(2) . 2_566 ?
O3C K2 C2 18.43(19) 2_566 2_566 ?
O21 K2 C2 104.90(19) . 2_566 ?
O1C K2 C2 43.70(19) 2_566 2_566 ?
O41 K2 C2 105.44(19) 2_666 2_566 ?
O12S K2 C2 85.7(2) . 2_566 ?
O42 K2 C2 144.40(19) 2_666 2_566 ?
O9S K2 C2 85.1(2) 2_666 2_566 ?
O14S K2 C2 143.9(3) . 2_566 ?
O7S K2 C1 125.0(3) . 2_566 ?
O3C K2 C1 43.65(19) 2_566 2_566 ?
O21 K2 C1 92.60(19) . 2_566 ?
O1C K2 C1 18.34(18) 2_566 2_566 ?
O41 K2 C1 79.72(19) 2_666 2_566 ?
O12S K2 C1 109.2(2) . 2_566 ?
O42 K2 C1 125.01(19) 2_666 2_566 ?
O9S K2 C1 75.8(2) 2_666 2_566 ?
O14S K2 C1 152.0(3) . 2_566 ?
C2 K2 C1 25.72(19) 2_566 2_566 ?
O7S K2 W11 96.99(18) . 2_666 ?
O3C K2 W11 143.91(16) 2_566 2_666 ?
O21 K2 W11 69.56(13) . 2_666 ?
O1C K2 W11 85.05(14) 2_566 2_666 ?
O41 K2 W11 25.44(12) 2_666 2_666 ?
O12S K2 W11 144.0(2) . 2_666 ?
O42 K2 W11 30.67(11) 2_666 2_666 ?
O9S K2 W11 67.08(16) 2_666 2_666 ?
O14S K2 W11 81.1(2) . 2_666 ?
C2 K2 W11 128.62(15) 2_566 2_666 ?
C1 K2 W11 103.32(15) 2_566 2_666 ?
O4S K3 O5 151.4(2) . . ?
O4S K3 O19 84.9(2) . 2_566 ?
O5 K3 O19 67.65(18) . 2_566 ?
O4S K3 O15S 106.0(5) . . ?
O5 K3 O15S 80.3(4) . . ?
O19 K3 O15S 84.5(3) 2_566 . ?
O4S K3 O37 98.2(2) . 1_545 ?
O5 K3 O37 110.07(19) . 1_545 ?
O19 K3 O37 154.4(2) 2_566 1_545 ?
O15S K3 O37 70.2(3) . 1_545 ?
O4S K3 O5C 129.9(2) . . ?
O5 K3 O5C 68.85(18) . . ?
O19 K3 O5C 129.71(19) 2_566 . ?
O15S K3 O5C 111.6(5) . . ?
O37 K3 O5C 66.39(18) 1_545 . ?
O4S K3 K5 67.31(18) . 1_455 ?
O5 K3 K5 85.77(14) . 1_455 ?
O19 K3 K5 40.28(14) 2_566 1_455 ?
O15S K3 K5 123.7(3) . 1_455 ?
O37 K3 K5 161.49(16) 1_545 1_455 ?
O5C K3 K5 113.26(17) . 1_455 ?
O9S K4 O5S 93.8(3) . . ?
O9S K4 O1C 72.2(2) . 1_655 ?
O5S K4 O1C 95.3(2) . 1_655 ?
O9S K4 O25 100.1(2) . . ?
O5S K4 O25 95.9(2) . . ?
O1C K4 O25 166.8(2) 1_655 . ?
O9S K4 O41 76.3(2) . . ?
O5S K4 O41 156.0(2) . . ?
O1C K4 O41 60.97(18) 1_655 . ?
O25 K4 O41 107.24(18) . . ?
O9S K4 O8S 156.5(3) . . ?
O5S K4 O8S 104.3(3) . . ?
O1C K4 O8S 119.8(2) 1_655 . ?
O25 K4 O8S 63.6(2) . . ?
O41 K4 O8S 91.9(2) . . ?
O9S K4 O35 71.4(2) . . ?
O5S K4 O35 141.8(2) . . ?
O1C K4 O35 112.11(19) 1_655 . ?
O25 K4 O35 54.77(16) . . ?
O41 K4 O35 55.83(16) . . ?
O8S K4 O35 85.1(2) . . ?
O9S K4 O6S 54.4(3) . . ?
O5S K4 O6S 62.8(3) . . ?
O1C K4 O6S 118.0(2) 1_655 . ?
O25 K4 O6S 61.9(2) . . ?
O41 K4 O6S 123.0(2) . . ?
O8S K4 O6S 121.6(2) . . ?
O35 K4 O6S 80.6(2) . . ?
O9S K4 W11 71.73(19) . . ?
O5S K4 W11 164.8(2) . . ?
O1C K4 W11 84.59(14) 1_655 . ?
O25 K4 W11 82.78(13) . . ?
O41 K4 W11 25.94(12) . . ?
O8S K4 W11 88.67(18) . . ?
O35 K4 W11 29.89(11) . . ?
O6S K4 W11 103.88(18) . . ?
O9S K4 W7 86.6(2) . . ?
O5S K4 W7 117.7(2) . . ?
O1C K4 W7 142.06(16) 1_655 . ?
O25 K4 W7 24.79(11) . . ?
O41 K4 W7 83.92(13) . . ?
O8S K4 W7 71.81(18) . . ?
O35 K4 W7 29.98(11) . . ?
O6S K4 W7 67.98(16) . . ?
W11 K4 W7 58.58(4) . . ?
O9S K4 K5 107.6(2) . . ?
O5S K4 K5 118.4(2) . . ?
O1C K4 K5 44.26(14) 1_655 . ?
O25 K4 K5 133.28(16) . . ?
O41 K4 K5 47.79(15) . . ?
O8S K4 K5 76.99(18) . . ?
O35 K4 K5 99.79(15) . . ?
O6S K4 K5 161.21(19) . . ?
W11 K4 K5 71.69(10) . . ?
W7 K4 K5 120.60(10) . . ?
O9S K4 K2 45.5(2) . 2_666 ?
O5S K4 K2 118.0(2) . 2_666 ?
O1C K4 K2 37.95(14) 1_655 2_666 ?
O25 K4 K2 129.38(14) . 2_666 ?
O41 K4 K2 40.69(13) . 2_666 ?
O8S K4 K2 131.06(18) . 2_666 ?
O35 K4 K2 76.71(12) . 2_666 ?
O6S K4 K2 99.88(18) . 2_666 ?
W11 K4 K2 54.58(4) . 2_666 ?
W7 K4 K2 105.61(7) . 2_666 ?
K5 K4 K2 62.36(9) . 2_666 ?
O1S K5 O3 164.3(3) . 1_655 ?
O1S K5 O1C 119.9(2) . 1_655 ?
O3 K5 O1C 74.0(2) 1_655 1_655 ?
O1S K5 O41 78.5(2) . . ?
O3 K5 O41 104.9(2) 1_655 . ?
O1C K5 O41 60.79(19) 1_655 . ?
O1S K5 O19 90.5(2) . 2_666 ?
O3 K5 O19 77.6(2) 1_655 2_666 ?
O1C K5 O19 148.1(2) 1_655 2_666 ?
O41 K5 O19 142.7(3) . 2_666 ?
O1S K5 O21 113.7(3) . 2_666 ?
O3 K5 O21 59.82(19) 1_655 2_666 ?
O1C K5 O21 76.9(2) 1_655 2_666 ?
O41 K5 O21 53.99(18) . 2_666 ?
O19 K5 O21 101.0(2) 2_666 2_666 ?
O1S K5 C1 133.3(3) . 1_655 ?
O3 K5 C1 62.2(2) 1_655 1_655 ?
O1C K5 C1 20.55(19) 1_655 1_655 ?
O41 K5 C1 81.1(2) . 1_655 ?
O19 K5 C1 128.7(2) 2_666 1_655 ?
O21 K5 C1 85.8(2) 2_666 1_655 ?
O1S K5 O20 105.1(2) . 2_666 ?
O3 K5 O20 59.42(19) 1_655 2_666 ?
O1C K5 O20 121.0(2) 1_655 2_666 ?
O41 K5 O20 96.9(2) . 2_666 ?
O19 K5 O20 51.49(17) 2_666 2_666 ?
O21 K5 O20 49.77(16) 2_666 2_666 ?
C1 K5 O20 118.8(2) 1_655 2_666 ?
O1S K5 W4 90.89(18) . 2_666 ?
O3 K5 W4 73.99(17) 1_655 2_666 ?
O1C K5 W4 146.4(2) 1_655 2_666 ?
O41 K5 W4 119.0(2) . 2_666 ?
O19 K5 W4 24.68(12) 2_666 2_666 ?
O21 K5 W4 78.29(15) 2_666 2_666 ?
C1 K5 W4 135.60(18) 1_655 2_666 ?
O20 K5 W4 28.77(10) 2_666 2_666 ?
O1S K5 K4 74.53(18) . . ?
O3 K5 K4 119.12(18) 1_655 . ?
O1C K5 K4 45.35(15) 1_655 . ?
O41 K5 K4 46.48(13) . . ?
O19 K5 K4 161.0(2) 2_666 . ?
O21 K5 K4 95.78(15) 2_666 . ?
C1 K5 K4 61.03(16) 1_655 . ?
O20 K5 K4 143.2(2) 2_666 . ?
W4 K5 K4 160.68(14) 2_666 . ?
O1S K5 W5 104.2(2) . 2_666 ?
O3 K5 W5 63.88(17) 1_655 2_666 ?
O1C K5 W5 100.7(2) 1_655 2_666 ?
O41 K5 W5 69.55(17) . 2_666 ?
O19 K5 W5 79.14(16) 2_666 2_666 ?
O21 K5 W5 24.00(11) 2_666 2_666 ?
C1 K5 W5 107.17(19) 1_655 2_666 ?
O20 K5 W5 27.97(11) 2_666 2_666 ?
W4 K5 W5 55.23(8) 2_666 2_666 ?
K4 K5 W5 115.43(13) . 2_666 ?
O1S K5 K2 119.8(2) . 2_666 ?
O3 K5 K2 65.58(16) 1_655 2_666 ?
O1C K5 K2 38.24(15) 1_655 2_666 ?
O41 K5 K2 41.34(13) . 2_666 ?
O19 K5 K2 135.7(2) 2_666 2_666 ?
O21 K5 K2 39.31(12) 2_666 2_666 ?
C1 K5 K2 51.80(16) 1_655 2_666 ?
O20 K5 K2 87.61(16) 2_666 2_666 ?
W4 K5 K2 116.34(14) 2_666 2_666 ?
K4 K5 K2 63.22(8) . 2_666 ?
W5 K5 K2 63.31(9) 2_666 2_666 ?
Ti1 O1 K1 90.6(2) . 2_567 ?
W1 O2 Ti1 157.4(4) . . ?
W1 O3 K5 141.3(3) . 1_455 ?
W2 O4 W1 151.6(3) . . ?
W2 O5 K3 158.3(3) . . ?
W2 O6 Ti2 156.4(4) . . ?
Ti2 O7 K1 88.8(2) . 2_567 ?
Ti2 O8 Ti1 136.4(3) . . ?
Ti2 O8 K1 89.4(2) . 2_567 ?
Ti1 O8 K1 90.4(2) . 2_567 ?
W8 O9 Ti1 146.9(3) . . ?
W8 O9 K1 115.0(2) . 2_567 ?
Ti1 O9 K1 95.3(2) . 2_567 ?
W3 O10 W1 125.0(3) . . ?
W4 O11 W1 127.4(3) . . ?
W5 O12 W2 126.3(3) . . ?
W6 O13 W2 124.6(3) . . ?
W7 O14 Ti2 146.2(3) . . ?
W7 O14 K1 114.8(2) . 2_567 ?
Ti2 O14 K1 96.7(2) . 2_567 ?
W3 O16 W8 153.5(3) . . ?
W4 O18 W3 125.4(3) . . ?
W4 O19 K3 137.7(3) . 2_566 ?
W4 O19 K5 106.9(3) . 2_666 ?
K3 O19 K5 103.4(2) 2_566 2_666 ?
W4 O20 W5 153.4(3) . . ?
W4 O20 K5 91.3(2) . 2_666 ?
W5 O20 K5 96.4(2) . 2_666 ?
W5 O21 K2 166.3(3) . . ?
W5 O21 K5 102.8(3) . 2_666 ?
K2 O21 K5 90.86(18) . 2_666 ?
W5 O22 W6 126.1(3) . . ?
W6 O24 W7 154.0(3) . . ?
W7 O25 K4 110.2(3) . . ?
W7 O26 W8 123.5(3) . . ?
W7 O26 K1 94.3(2) . 2_567 ?
W8 O26 K1 96.4(2) . 2_567 ?
P1 O27 W3 126.4(3) . . ?
P1 O27 W1 126.7(3) . . ?
W3 O27 W1 89.53(18) . . ?
P1 O27 W4 125.5(3) . . ?
W3 O27 W4 88.07(18) . . ?
W1 O27 W4 88.34(18) . . ?
P1 O28 W2 126.3(3) . . ?
P1 O28 W6 126.0(3) . . ?
W2 O28 W6 89.57(18) . . ?
P1 O28 W5 126.1(3) . . ?
W2 O28 W5 88.90(18) . . ?
W6 O28 W5 87.76(18) . . ?
P1 O29 W7 127.6(3) . . ?
P1 O29 W8 127.2(3) . . ?
W7 O29 W8 91.55(19) . . ?
W9 O30 W8 152.4(3) . . ?
W3 O31 W9 150.3(3) . . ?
W10 O32 W4 150.6(3) . . ?
W10 O33 W5 153.0(3) . . ?
W11 O34 W6 150.5(3) . . ?
W11 O35 W7 152.1(3) . . ?
W11 O35 K4 97.4(2) . . ?
W7 O35 K4 98.9(2) . . ?
P1 O36 W10 129.3(3) . . ?
P1 O36 W11 124.1(3) . . ?
W10 O36 W11 89.03(18) . . ?
P1 O36 W9 123.9(3) . . ?
W10 O36 W9 89.43(18) . . ?
W11 O36 W9 89.25(18) . . ?
W9 O37 K3 143.1(3) . 1_565 ?
W10 O38 W9 125.0(3) . . ?
W11 O40 W10 124.6(3) . . ?
W11 O41 K2 107.6(3) . 2_666 ?
W11 O41 K4 105.6(3) . . ?
K2 O41 K4 98.36(19) 2_666 . ?
W11 O41 K5 151.6(3) . . ?
K2 O41 K5 95.96(19) 2_666 . ?
K4 O41 K5 85.7(2) . . ?
W9 O42 W11 124.4(3) . . ?
W9 O42 K2 138.1(3) . 2_666 ?
W11 O42 K2 94.1(2) . 2_666 ?
C1 O1C K2 116.2(6) . 2_566 ?
C1 O1C K5 106.1(5) . 1_455 ?
K2 O1C K5 103.1(2) 2_566 1_455 ?
C1 O1C K4 131.8(6) . 1_455 ?
K2 O1C K4 102.9(2) 2_566 1_455 ?
K5 O1C K4 90.4(2) 1_455 1_455 ?
C1 O2C Ti1 118.1(5) . . ?
C2 O3C K1 130.8(6) . . ?
C2 O3C K2 116.3(5) . 2_566 ?
K1 O3C K2 111.2(2) . 2_566 ?
C2 O4C Ti1 116.0(5) . . ?
C3 O5C K3 119.7(5) . . ?
C3 O6C Ti2 117.1(5) . . ?
C4 O7C K1 131.2(5) . 1_645 ?
C4 O8C Ti2 116.2(5) . . ?
K4 O9S K2 97.2(3) . 2_666 ?
O29 P1 O27 110.9(3) . . ?
O29 P1 O28 111.1(3) . . ?
O27 P1 O28 108.5(3) . . ?
O29 P1 O36 110.0(3) . . ?
O27 P1 O36 108.4(3) . . ?
O28 P1 O36 107.9(3) . . ?
O8 Ti1 O2 98.4(3) . . ?
O8 Ti1 O9 100.1(3) . . ?
O2 Ti1 O9 96.7(3) . . ?
O8 Ti1 O2C 92.5(2) . . ?
O2 Ti1 O2C 90.4(3) . . ?
O9 Ti1 O2C 164.5(3) . . ?
O8 Ti1 O4C 166.9(3) . . ?
O2 Ti1 O4C 90.1(2) . . ?
O9 Ti1 O4C 88.7(2) . . ?
O2C Ti1 O4C 77.5(2) . . ?
O8 Ti1 O1 87.3(2) . . ?
O2 Ti1 O1 173.7(3) . . ?
O9 Ti1 O1 84.8(2) . . ?
O2C Ti1 O1 86.7(2) . . ?
O4C Ti1 O1 83.8(2) . . ?
O8 Ti1 K1 59.25(18) . 2_567 ?
O2 Ti1 K1 132.16(19) . 2_567 ?
O9 Ti1 K1 53.55(18) . 2_567 ?
O2C Ti1 K1 128.75(18) . 2_567 ?
O4C Ti1 K1 121.08(17) . 2_567 ?
O1 Ti1 K1 53.32(17) . 2_567 ?
O8 Ti2 O6 97.6(3) . . ?
O8 Ti2 O14 99.5(3) . . ?
O6 Ti2 O14 97.9(3) . . ?
O8 Ti2 O6C 93.6(2) . . ?
O6 Ti2 O6C 89.0(3) . . ?
O14 Ti2 O6C 164.2(3) . . ?
O8 Ti2 O8C 168.6(2) . . ?
O6 Ti2 O8C 89.1(2) . . ?
O14 Ti2 O8C 88.6(2) . . ?
O6C Ti2 O8C 77.3(2) . . ?
O8 Ti2 O7 88.7(2) . . ?
O6 Ti2 O7 172.2(3) . . ?
O14 Ti2 O7 85.4(2) . . ?
O6C Ti2 O7 86.1(2) . . ?
O8C Ti2 O7 83.9(2) . . ?
O8 Ti2 K1 60.33(18) . 2_567 ?
O6 Ti2 K1 132.58(19) . 2_567 ?
O14 Ti2 K1 52.14(17) . 2_567 ?
O6C Ti2 K1 130.37(18) . 2_567 ?
O8C Ti2 K1 120.82(16) . 2_567 ?
O7 Ti2 K1 54.81(16) . 2_567 ?
O3 W1 O2 102.2(3) . . ?
O3 W1 O4 103.4(3) . . ?
O2 W1 O4 90.1(2) . . ?
O3 W1 O10 100.5(3) . . ?
O2 W1 O10 88.7(2) . . ?
O4 W1 O10 155.7(2) . . ?
O3 W1 O11 100.7(3) . . ?
O2 W1 O11 156.8(2) . . ?
O4 W1 O11 87.6(2) . . ?
O10 W1 O11 84.0(2) . . ?
O3 W1 O27 170.2(2) . . ?
O2 W1 O27 84.5(2) . . ?
O4 W1 O27 83.4(2) . . ?
O10 W1 O27 72.4(2) . . ?
O11 W1 O27 72.3(2) . . ?
O5 W2 O6 103.3(3) . . ?
O5 W2 O4 103.8(3) . . ?
O6 W2 O4 90.8(2) . . ?
O5 W2 O12 99.7(3) . . ?
O6 W2 O12 156.2(2) . . ?
O4 W2 O12 89.4(2) . . ?
O5 W2 O13 99.1(2) . . ?
O6 W2 O13 86.7(2) . . ?
O4 W2 O13 157.0(2) . . ?
O12 W2 O13 83.9(2) . . ?
O5 W2 O28 169.2(2) . . ?
O6 W2 O28 83.4(2) . . ?
O4 W2 O28 84.4(2) . . ?
O12 W2 O28 73.0(2) . . ?
O13 W2 O28 72.6(2) . . ?
O17 W3 O16 103.4(3) . . ?
O17 W3 O31 103.0(3) . . ?
O16 W3 O31 86.0(2) . . ?
O17 W3 O10 100.1(3) . . ?
O16 W3 O10 90.5(2) . . ?
O31 W3 O10 156.8(2) . . ?
O17 W3 O18 100.7(3) . . ?
O16 W3 O18 155.9(2) . . ?
O31 W3 O18 88.1(2) . . ?
O10 W3 O18 85.8(2) . . ?
O17 W3 O27 171.6(2) . . ?
O16 W3 O27 81.9(2) . . ?
O31 W3 O27 83.7(2) . . ?
O10 W3 O27 73.1(2) . . ?
O18 W3 O27 74.2(2) . . ?
O19 W4 O11 103.2(3) . . ?
O19 W4 O20 103.1(3) . . ?
O11 W4 O20 90.6(3) . . ?
O19 W4 O18 101.0(3) . . ?
O11 W4 O18 87.5(2) . . ?
O20 W4 O18 155.6(2) . . ?
O19 W4 O32 101.9(3) . . ?
O11 W4 O32 154.8(2) . . ?
O20 W4 O32 85.2(2) . . ?
O18 W4 O32 86.2(2) . . ?
O19 W4 O27 171.6(2) . . ?
O11 W4 O27 71.9(2) . . ?
O20 W4 O27 84.1(2) . . ?
O18 W4 O27 72.2(2) . . ?
O32 W4 O27 82.9(2) . . ?
O19 W4 K5 48.4(2) . 2_666 ?
O11 W4 K5 121.30(19) . 2_666 ?
O20 W4 K5 59.89(19) . 2_666 ?
O18 W4 K5 139.53(18) . 2_666 ?
O32 W4 K5 77.63(18) . 2_666 ?
O27 W4 K5 139.98(16) . 2_666 ?
O21 W5 O22 102.1(3) . . ?
O21 W5 O33 103.9(3) . . ?
O22 W5 O33 89.9(2) . . ?
O21 W5 O12 101.0(3) . . ?
O22 W5 O12 88.3(2) . . ?
O33 W5 O12 154.9(2) . . ?
O21 W5 O20 102.7(3) . . ?
O22 W5 O20 155.2(2) . . ?
O33 W5 O20 83.9(2) . . ?
O12 W5 O20 87.4(2) . . ?
O21 W5 O28 170.8(2) . . ?
O22 W5 O28 72.7(2) . . ?
O33 W5 O28 83.9(2) . . ?
O12 W5 O28 71.7(2) . . ?
O20 W5 O28 82.8(2) . . ?
O21 W5 K5 53.2(2) . 2_666 ?
O22 W5 K5 145.17(18) . 2_666 ?
O33 W5 K5 75.59(18) . 2_666 ?
O12 W5 K5 117.92(18) . 2_666 ?
O20 W5 K5 55.66(18) . 2_666 ?
O28 W5 K5 134.87(14) . 2_666 ?
O23 W6 O24 102.7(3) . . ?
O23 W6 O13 100.5(3) . . ?
O24 W6 O13 93.1(2) . . ?
O23 W6 O34 103.3(3) . . ?
O24 W6 O34 85.6(2) . . ?
O13 W6 O34 155.8(2) . . ?
O23 W6 O22 102.3(3) . . ?
O24 W6 O22 154.8(2) . . ?
O13 W6 O22 85.2(2) . . ?
O34 W6 O22 85.8(2) . . ?
O23 W6 O28 172.5(2) . . ?
O24 W6 O28 82.1(2) . . ?
O13 W6 O28 73.2(2) . . ?
O34 W6 O28 82.7(2) . . ?
O22 W6 O28 73.4(2) . . ?
O25 W7 O14 100.3(3) . . ?
O25 W7 O26 100.4(3) . . ?
O14 W7 O26 92.2(2) . . ?
O25 W7 O35 96.1(3) . . ?
O14 W7 O35 162.5(2) . . ?
O26 W7 O35 90.6(2) . . ?
O25 W7 O24 102.2(3) . . ?
O14 W7 O24 87.1(2) . . ?
O26 W7 O24 157.1(2) . . ?
O35 W7 O24 83.6(2) . . ?
O25 W7 O29 172.6(2) . . ?
O14 W7 O29 83.4(2) . . ?
O26 W7 O29 72.9(2) . . ?
O35 W7 O29 81.0(2) . . ?
O24 W7 O29 84.3(2) . . ?
O25 W7 K4 45.0(2) . . ?
O14 W7 K4 145.02(18) . . ?
O26 W7 K4 98.15(17) . . ?
O35 W7 K4 51.12(17) . . ?
O24 W7 K4 95.42(17) . . ?
O29 W7 K4 131.59(14) . . ?
O25 W7 K1 87.0(2) . 2_567 ?
O14 W7 K1 40.24(17) . 2_567 ?
O26 W7 K1 57.37(17) . 2_567 ?
O35 W7 K1 147.75(17) . 2_567 ?
O24 W7 K1 127.17(17) . 2_567 ?
O29 W7 K1 91.80(14) . 2_567 ?
K4 W7 K1 123.86(5) . 2_567 ?
O15 W8 O9 100.4(3) . . ?
O15 W8 O16 102.0(3) . . ?
O9 W8 O16 89.8(2) . . ?
O15 W8 O26 100.7(3) . . ?
O9 W8 O26 91.6(2) . . ?
O16 W8 O26 156.6(2) . . ?
O15 W8 O30 96.5(3) . . ?
O9 W8 O30 162.8(2) . . ?
O16 W8 O30 83.7(2) . . ?
O26 W8 O30 88.3(2) . . ?
O15 W8 O29 172.0(2) . . ?
O9 W8 O29 83.3(2) . . ?
O16 W8 O29 85.0(2) . . ?
O26 W8 O29 72.0(2) . . ?
O30 W8 O29 80.4(2) . . ?
O15 W8 K1 88.6(2) . 2_567 ?
O9 W8 K1 40.65(18) . 2_567 ?
O16 W8 K1 130.38(17) . 2_567 ?
O26 W8 K1 55.59(17) . 2_567 ?
O30 W8 K1 143.74(17) . 2_567 ?
O29 W8 K1 89.73(14) . 2_567 ?
O37 W9 O30 103.1(3) . . ?
O37 W9 O42 101.8(3) . . ?
O30 W9 O42 90.5(2) . . ?
O37 W9 O31 101.6(3) . . ?
O30 W9 O31 86.6(2) . . ?
O42 W9 O31 156.5(2) . . ?
O37 W9 O38 100.9(3) . . ?
O30 W9 O38 155.9(2) . . ?
O42 W9 O38 86.2(2) . . ?
O31 W9 O38 86.9(2) . . ?
O37 W9 O36 171.8(2) . . ?
O30 W9 O36 83.6(2) . . ?
O42 W9 O36 73.3(2) . . ?
O31 W9 O36 83.2(2) . . ?
O38 W9 O36 72.6(2) . . ?
O39 W10 O33 103.8(3) . . ?
O39 W10 O32 101.9(3) . . ?
O33 W10 O32 85.9(2) . . ?
O39 W10 O40 101.7(3) . . ?
O33 W10 O40 89.4(2) . . ?
O32 W10 O40 156.3(2) . . ?
O39 W10 O38 100.0(3) . . ?
O33 W10 O38 156.2(2) . . ?
O32 W10 O38 88.4(2) . . ?
O40 W10 O38 86.7(2) . . ?
O39 W10 O36 171.2(2) . . ?
O33 W10 O36 83.5(2) . . ?
O32 W10 O36 83.3(2) . . ?
O40 W10 O36 73.1(2) . . ?
O38 W10 O36 72.9(2) . . ?
O41 W11 O34 102.6(3) . . ?
O41 W11 O35 101.2(3) . . ?
O34 W11 O35 87.5(2) . . ?
O41 W11 O40 103.2(3) . . ?
O34 W11 O40 90.2(2) . . ?
O35 W11 O40 155.4(2) . . ?
O41 W11 O42 100.3(3) . . ?
O34 W11 O42 157.0(2) . . ?
O35 W11 O42 87.4(2) . . ?
O40 W11 O42 85.3(2) . . ?
O41 W11 O36 172.5(2) . . ?
O34 W11 O36 84.1(2) . . ?
O35 W11 O36 82.2(2) . . ?
O40 W11 O36 73.2(2) . . ?
O42 W11 O36 73.0(2) . . ?
O41 W11 K4 48.4(2) . . ?
O34 W11 K4 98.57(18) . . ?
O35 W11 K4 52.74(17) . . ?
O40 W11 K4 151.50(17) . . ?
O42 W11 K4 96.07(17) . . ?
O36 W11 K4 134.46(14) . . ?
O41 W11 K2 46.9(2) . 2_666 ?
O34 W11 K2 147.06(17) . 2_666 ?
O35 W11 K2 108.31(17) . 2_666 ?
O40 W11 K2 86.48(17) . 2_666 ?
O42 W11 K2 55.21(17) . 2_666 ?
O36 W11 K2 125.72(14) . 2_666 ?
K4 W11 K2 71.47(5) . 2_666 ?

loop_
_geom_bond_atom_site_label_1
_geom_bond_atom_site_label_2
_geom_bond_distance
_geom_bond_site_symmetry_2
_geom_bond_publ_flag
C1 O1C 1.228(10) . ?
C1 O2C 1.281(10) . ?
C1 C2 1.555(12) . ?
C1 K5 3.360(9) 1_455 ?
C1 K2 3.502(9) 2_566 ?
C2 O3C 1.229(10) . ?
C2 O4C 1.294(10) . ?
C2 K2 3.483(9) 2_566 ?
C3 O5C 1.209(10) . ?
C3 O6C 1.291(10) . ?
C3 C4 1.563(11) . ?
C4 O7C 1.216(11) . ?
C4 O8C 1.290(10) . ?
K1 O3C 2.673(6) . ?
K1 O3S 2.687(8) . ?
K1 O7C 2.724(6) 1_465 ?
K1 O14 2.857(6) 2_567 ?
K1 O1 2.914(6) 2_567 ?
K1 O9 2.935(6) 2_567 ?
K1 O7 2.937(6) 2_567 ?
K1 O8 3.122(6) 2_567 ?
K1 O26 3.390(6) 2_567 ?
K1 Ti2 3.593(2) 2_567 ?
K1 Ti1 3.633(2) 2_567 ?
K1 W7 4.014(2) 2_567 ?
K2 O7S 2.674(8) . ?
K2 O3C 2.759(7) 2_566 ?
K2 O21 2.774(6) . ?
K2 O1C 2.783(7) 2_566 ?
K2 O41 2.907(6) 2_666 ?
K2 O12S 3.089(11) . ?
K2 O42 3.122(6) 2_666 ?
K2 O9S 3.170(10) 2_666 ?
K2 O14S 3.213(17) . ?
K2 C2 3.483(9) 2_566 ?
K2 C1 3.502(9) 2_566 ?
K2 W11 3.792(2) 2_666 ?
K3 O4S 2.719(8) . ?
K3 O5 2.737(6) . ?
K3 O19 2.798(6) 2_566 ?
K3 O15S 2.817(15) . ?
K3 O37 2.823(6) 1_545 ?
K3 O5C 2.829(7) . ?
K3 K5 4.601(6) 1_455 ?
K4 O9S 2.697(9) . ?
K4 O5S 2.733(9) . ?
K4 O1C 2.860(7) 1_655 ?
K4 O25 2.888(6) . ?
K4 O41 2.923(6) . ?
K4 O8S 2.965(10) . ?
K4 O35 3.019(6) . ?
K4 O6S 3.098(9) . ?
K4 W11 3.762(3) . ?
K4 W7 3.832(3) . ?
K4 K5 4.020(5) . ?
K4 K2 4.412(4) 2_666 ?
K5 O1S 2.697(8) . ?
K5 O3 2.717(7) 1_655 ?
K5 O1C 2.806(8) 1_655 ?
K5 O41 2.985(8) . ?
K5 O19 3.058(7) 2_666 ?
K5 O21 3.346(8) 2_666 ?
K5 C1 3.361(9) 1_655 ?
K5 O20 3.386(8) 2_666 ?
K5 W4 3.914(5) 2_666 ?
K5 W5 4.076(6) 2_666 ?
K5 K2 4.378(5) 2_666 ?
O1 Ti1 2.137(6) . ?
O1 K1 2.914(6) 2_567 ?
O2 W1 1.852(6) . ?
O2 Ti1 1.861(6) . ?
O3 W1 1.703(6) . ?
O3 K5 2.717(7) 1_455 ?
O4 W2 1.884(5) . ?
O4 W1 1.901(5) . ?
O5 W2 1.702(6) . ?
O6 W2 1.850(6) . ?
O6 Ti2 1.861(6) . ?
O7 Ti2 2.131(6) . ?
O7 K1 2.937(6) 2_567 ?
O8 Ti2 1.813(6) . ?
O8 Ti1 1.833(6) . ?
O8 K1 3.122(6) 2_567 ?
O9 W8 1.859(5) . ?
O9 Ti1 1.885(6) . ?
O9 K1 2.935(6) 2_567 ?
O10 W3 1.910(5) . ?
O10 W1 1.936(6) . ?
O11 W4 1.870(6) . ?
O11 W1 1.962(6) . ?
O12 W5 1.906(6) . ?
O12 W2 1.952(6) . ?
O13 W6 1.896(5) . ?
O13 W2 1.959(6) . ?
O14 W7 1.867(6) . ?
O14 Ti2 1.871(6) . ?
O14 K1 2.857(6) 2_567 ?
O15 W8 1.701(6) . ?
O16 W3 1.893(6) . ?
O16 W8 1.913(6) . ?
O17 W3 1.707(6) . ?
O18 W4 1.921(6) . ?
O18 W3 1.926(5) . ?
O19 W4 1.708(6) . ?
O19 K3 2.798(6) 2_566 ?
O19 K5 3.058(7) 2_666 ?
O20 W4 1.884(6) . ?
O20 W5 1.924(6) . ?
O20 K5 3.386(8) 2_666 ?
O21 W5 1.700(6) . ?
O21 K5 3.346(8) 2_666 ?
O22 W5 1.884(6) . ?
O22 W6 1.949(6) . ?
O23 W6 1.710(6) . ?
O24 W6 1.870(6) . ?
O24 W7 1.942(6) . ?
O25 W7 1.712(6) . ?
O26 W7 1.912(5) . ?
O26 W8 1.928(6) . ?
O26 K1 3.390(6) 2_567 ?
O27 P1 1.537(6) . ?
O27 W3 2.416(6) . ?
O27 W1 2.429(5) . ?
O27 W4 2.501(5) . ?
O28 P1 1.540(6) . ?
O28 W2 2.416(5) . ?
O28 W6 2.430(5) . ?
O28 W5 2.499(6) . ?
O29 P1 1.520(6) . ?
O29 W7 2.347(6) . ?
O29 W8 2.373(6) . ?
O30 W9 1.870(6) . ?
O30 W8 1.971(6) . ?
O31 W3 1.906(6) . ?
O31 W9 1.914(6) . ?
O32 W10 1.900(5) . ?
O32 W4 1.929(6) . ?
O33 W10 1.897(6) . ?
O33 W5 1.897(5) . ?
O34 W11 1.871(6) . ?
O34 W6 1.930(6) . ?
O35 W11 1.891(5) . ?
O35 W7 1.938(5) . ?
O36 P1 1.545(6) . ?
O36 W10 2.417(5) . ?
O36 W11 2.417(6) . ?
O36 W9 2.427(6) . ?
O37 W9 1.716(6) . ?
O37 K3 2.823(6) 1_565 ?
O38 W10 1.918(6) . ?
O38 W9 1.925(6) . ?
O39 W10 1.702(6) . ?
O40 W11 1.912(5) . ?
O40 W10 1.916(6) . ?
O41 W11 1.709(6) . ?
O41 K2 2.907(6) 2_666 ?
O42 W9 1.907(6) . ?
O42 W11 1.939(6) . ?
O42 K2 3.122(6) 2_666 ?
O1C K2 2.783(7) 2_566 ?
O1C K5 2.805(8) 1_455 ?
O1C K4 2.859(7) 1_455 ?
O2C Ti1 2.018(6) . ?
O3C K2 2.759(7) 2_566 ?
O4C Ti1 2.073(6) . ?
O6C Ti2 2.027(6) . ?
O7C K1 2.724(6) 1_645 ?
O8C Ti2 2.089(6) . ?
O9S K2 3.170(10) 2_666 ?
Ti1 K1 3.633(2) 2_567 ?
Ti2 K1 3.593(2) 2_567 ?
W4 K5 3.914(5) 2_666 ?
W5 K5 4.076(6) 2_666 ?
W7 K1 4.014(2) 2_567 ?
W8 K1 4.084(2) 2_567 ?
W11 K2 3.792(2) 2_666 ?
